data_8105214
loop_
_publ_author_name
'Li, Pei-Xuan'
'Hui, Wei'
'Jing, Qin-Qin'

_publ_section_title
;
 Crystal structure of methyl
 4-{[4-(4-cyanobenzamido)phenyl]amino}benzofuro[2,3-d]pyrimidine-6-carboxylate,
 C26H17N5O4
;
_journal_issue 2
_journal_name_full 'Zeitschrift f\"ur Kristallographie - New Crystal Structures'
_journal_page_first 315
_journal_page_last 317
_journal_paper_doi 10.1515/ncrs-2022-0013
_journal_volume 237
_journal_year 2022
_chemical_formula_moiety 'C26 H17 N5 O4'
_chemical_formula_sum 'C26 H17 N5 O4'
_chemical_formula_weight 463.45
_space_group_crystal_system triclinic
_space_group_IT_number 2
_space_group_name_Hall '-P 1'
_space_group_name_H-M_alt 'P -1'
_atom_sites_solution_hydrogens geom
_cell_angle_alpha 104.532(2)
_cell_angle_beta 96.312(2)
_cell_angle_gamma 112.398(2)
_cell_formula_units_Z 2
_cell_length_a 8.9297(12)
_cell_length_b 10.9926(15)
_cell_length_c 12.6758(18)
_cell_measurement_reflns_used 2433
_cell_measurement_temperature 296(2)
_cell_measurement_theta_max 25.32
_cell_measurement_theta_min 2.25
_cell_volume 1083.8(3)
_computing_cell_refinement 'Bruker SMART'
_computing_data_collection 'SMART (Bruker, 2008)'
_computing_data_reduction 'SAINT (Bruker, 2008)'
_computing_molecular_graphics 'SHELXTL (Bruker, 2008)'
_computing_publication_material 'SHELXTL (Bruker, 2008)'
_computing_structure_refinement 'SHELXL-2014/7 (Sheldrick, 2014)'
_computing_structure_solution 'SHELXTL (Bruker, 2008)'
_diffrn_ambient_temperature 296(2)
_diffrn_measured_fraction_theta_full 0.995
_diffrn_measured_fraction_theta_max 0.995
_diffrn_measurement_device_type 'Bruker APEX-II CCD'
_diffrn_measurement_method '\f and \w scans'
_diffrn_radiation_type MoK\a
_diffrn_radiation_wavelength 0.71073
_diffrn_reflns_av_R_equivalents 0.0213
_diffrn_reflns_av_unetI/netI 0.0363
_diffrn_reflns_Laue_measured_fraction_full 0.995
_diffrn_reflns_Laue_measured_fraction_max 0.995
_diffrn_reflns_limit_h_max 10
_diffrn_reflns_limit_h_min -10
_diffrn_reflns_limit_k_max 13
_diffrn_reflns_limit_k_min -12
_diffrn_reflns_limit_l_max 15
_diffrn_reflns_limit_l_min -15
_diffrn_reflns_number 7604
_diffrn_reflns_point_group_measured_fraction_full 0.995
_diffrn_reflns_point_group_measured_fraction_max 0.995
_diffrn_reflns_theta_full 24.998
_diffrn_reflns_theta_max 24.998
_diffrn_reflns_theta_min 1.705
_exptl_absorpt_coefficient_mu 0.099
_exptl_absorpt_correction_T_max 0.980
_exptl_absorpt_correction_T_min 0.975
_exptl_absorpt_correction_type multi-scan
_exptl_absorpt_process_details 'SADABS; Bruker, 2008'
_exptl_crystal_colour colourless
_exptl_crystal_density_diffrn 1.420
_exptl_crystal_density_method 'not measured'
_exptl_crystal_description block
_exptl_crystal_F_000 480
_exptl_crystal_size_max 0.260
_exptl_crystal_size_mid 0.230
_exptl_crystal_size_min 0.200
_refine_diff_density_max 0.172
_refine_diff_density_min -0.211
_refine_diff_density_rms 0.047
_refine_ls_extinction_coef .
_refine_ls_extinction_method none
_refine_ls_goodness_of_fit_ref 1.023
_refine_ls_hydrogen_treatment constr
_refine_ls_matrix_type full
_refine_ls_number_parameters 317
_refine_ls_number_reflns 3800
_refine_ls_number_restraints 0
_refine_ls_restrained_S_all 1.023
_refine_ls_R_factor_all 0.0596
_refine_ls_R_factor_gt 0.0398
_refine_ls_shift/su_max 0.000
_refine_ls_shift/su_mean 0.000
_refine_ls_structure_factor_coef Fsqd
_refine_ls_weighting_details 'w=1/[\s^2^(Fo^2^)+(0.0700P)^2^+0.0760P] where P=(Fo^2^+2Fc^2^)/3'
_refine_ls_weighting_scheme calc
_refine_ls_wR_factor_gt 0.1031
_refine_ls_wR_factor_ref 0.1195
_reflns_Friedel_coverage 0.000
_reflns_Friedel_fraction_full .
_reflns_Friedel_fraction_max .
_reflns_number_gt 2865
_reflns_number_total 3800
_reflns_threshold_expression 'I > 2\s(I)'
_cod_data_source_file suppl_j_ncrs-2022-0013_suppl.cif
_cod_data_source_block 1
_cod_database_code 8105214
_shelx_space_group_comment
;
The symmetry employed for this shelxl refinement is uniquely defined
by the following loop, which should always be used as a source of
symmetry information in preference to the above space-group names.
They are only intended as comments.
;
_shelx_estimated_absorpt_t_min 0.975
_shelx_estimated_absorpt_t_max 0.980

loop_
_space_group_symop_operation_xyz
'x, y, z'
'-x, -y, -z'

loop_
_atom_site_label
_atom_site_type_symbol
_atom_site_fract_x
_atom_site_fract_y
_atom_site_fract_z
_atom_site_U_iso_or_equiv
_atom_site_adp_type
_atom_site_occupancy
_atom_site_site_symmetry_order
_atom_site_calc_flag
_atom_site_refinement_flags_posn
_atom_site_refinement_flags_adp
_atom_site_refinement_flags_occupancy
_atom_site_disorder_assembly
_atom_site_disorder_group
C1 C 0.2075(3) 0.9636(2) 0.48804(17) 0.0437(5) Uani 1 1 d . . . . .
C2 C 0.2247(3) 0.85162(19) 0.52004(16) 0.0384(5) Uani 1 1 d . . . . .
C3 C 0.1096(3) 0.7784(2) 0.57219(16) 0.0409(5) Uani 1 1 d . . . . .
H3 H 0.0218 0.8009 0.5863 0.049 Uiso 1 1 calc R U . . .
C4 C 0.1272(2) 0.6717(2) 0.60290(16) 0.0399(5) Uani 1 1 d . . . . .
H4 H 0.0517 0.6233 0.6391 0.048 Uiso 1 1 calc R U . . .
C5 C 0.2565(2) 0.63591(19) 0.58034(15) 0.0338(4) Uani 1 1 d . . . . .
C6 C 0.3689(2) 0.7075(2) 0.52555(16) 0.0398(5) Uani 1 1 d . . . . .
H6 H 0.4535 0.6820 0.5081 0.048 Uiso 1 1 calc R U . . .
C7 C 0.3545(3) 0.8161(2) 0.49726(16) 0.0421(5) Uani 1 1 d . . . . .
H7 H 0.4317 0.8659 0.4628 0.050 Uiso 1 1 calc R U . . .
C8 C 0.2721(2) 0.5168(2) 0.60996(16) 0.0352(4) Uani 1 1 d . . . . .
C9 C 0.2368(2) 0.41242(18) 0.76391(15) 0.0306(4) Uani 1 1 d . . . . .
C10 C 0.2532(3) 0.4488(2) 0.87935(16) 0.0390(5) Uani 1 1 d . . . . .
H10 H 0.2806 0.5402 0.9207 0.047 Uiso 1 1 calc R U . . .
C11 C 0.2291(3) 0.35066(19) 0.93276(16) 0.0386(5) Uani 1 1 d . . . . .
H11 H 0.2416 0.3764 1.0100 0.046 Uiso 1 1 calc R U . . .
C12 C 0.1865(2) 0.21431(18) 0.87256(15) 0.0299(4) Uani 1 1 d . . . . .
C13 C 0.1700(2) 0.17780(18) 0.75761(15) 0.0308(4) Uani 1 1 d . . . . .
H13 H 0.1401 0.0858 0.7165 0.037 Uiso 1 1 calc R U . . .
C14 C 0.1974(2) 0.27580(18) 0.70327(15) 0.0309(4) Uani 1 1 d . . . . .
H14 H 0.1894 0.2505 0.6264 0.037 Uiso 1 1 calc R U . . .
C15 C 0.2079(2) 0.01272(18) 0.91373(14) 0.0285(4) Uani 1 1 d . . . . .
C16 C 0.1607(2) -0.20249(19) 0.93002(15) 0.0363(5) Uani 1 1 d . . . . .
H16 H 0.0955 -0.2762 0.9522 0.044 Uiso 1 1 calc R U . . .
C17 C 0.3759(2) -0.10197(19) 0.86383(14) 0.0312(4) Uani 1 1 d . . . . .
C18 C 0.3500(2) 0.01644(18) 0.87303(14) 0.0273(4) Uani 1 1 d . . . . .
C19 C 0.4905(2) 0.10971(18) 0.83988(14) 0.0289(4) Uani 1 1 d . . . . .
C20 C 0.5858(2) 0.03535(19) 0.81361(15) 0.0338(4) Uani 1 1 d . . . . .
C21 C 0.7340(2) 0.0853(2) 0.78159(17) 0.0419(5) Uani 1 1 d . . . . .
H21 H 0.7941 0.0326 0.7659 0.050 Uiso 1 1 calc R U . . .
C22 C 0.7884(2) 0.2173(2) 0.77403(16) 0.0419(5) Uani 1 1 d . . . . .
H22 H 0.8884 0.2553 0.7532 0.050 Uiso 1 1 calc R U . . .
C23 C 0.6967(2) 0.2958(2) 0.79697(15) 0.0352(5) Uani 1 1 d . . . . .
C24 C 0.5483(2) 0.24295(19) 0.83136(14) 0.0310(4) Uani 1 1 d . . . . .
H24 H 0.4889 0.2960 0.8483 0.037 Uiso 1 1 calc R U . . .
C25 C 0.7596(2) 0.4320(2) 0.77734(16) 0.0407(5) Uani 1 1 d . . . . .
C26 C 0.6936(3) 0.6120(2) 0.7482(2) 0.0580(6) Uani 1 1 d . . . . .
H26A H 0.8013 0.6784 0.7937 0.087 Uiso 1 1 calc R U . . .
H26B H 0.6130 0.6483 0.7622 0.087 Uiso 1 1 calc R U . . .
H26C H 0.6971 0.5940 0.6706 0.087 Uiso 1 1 calc R U . . .
N1 N 0.1922(3) 1.0516(2) 0.46162(16) 0.0588(5) Uani 1 1 d . . . . .
N2 N 0.2515(2) 0.51604(15) 0.71448(13) 0.0361(4) Uani 1 1 d . . . . .
H2 H 0.2468 0.5890 0.7560 0.043 Uiso 1 1 calc R U . . .
N3 N 0.15244(19) 0.11254(15) 0.92789(13) 0.0363(4) Uani 1 1 d . . . . .
H3A H 0.0904 0.1148 0.9750 0.044 Uiso 1 1 calc R U . . .
N4 N 0.11724(18) -0.09785(15) 0.94456(13) 0.0326(4) Uani 1 1 d . . . . .
N5 N 0.2863(2) -0.21529(16) 0.88753(13) 0.0361(4) Uani 1 1 d . . . . .
O1 O 0.30078(19) 0.42996(15) 0.54474(12) 0.0510(4) Uani 1 1 d . . . . .
O2 O 0.51634(16) -0.09451(13) 0.82680(11) 0.0377(3) Uani 1 1 d . . . . .
O3 O 0.89676(19) 0.49024(17) 0.76328(16) 0.0688(5) Uani 1 1 d . . . . .
O4 O 0.64762(17) 0.48432(14) 0.77534(12) 0.0472(4) Uani 1 1 d . . . . .

loop_
_atom_site_aniso_label
_atom_site_aniso_U_11
_atom_site_aniso_U_22
_atom_site_aniso_U_33
_atom_site_aniso_U_23
_atom_site_aniso_U_13
_atom_site_aniso_U_12
C1 0.0547(14) 0.0390(12) 0.0419(12) 0.0152(10) 0.0149(10) 0.0219(10)
C2 0.0458(12) 0.0335(11) 0.0350(10) 0.0139(9) 0.0058(9) 0.0149(9)
C3 0.0426(12) 0.0419(12) 0.0443(12) 0.0191(10) 0.0118(9) 0.0203(10)
C4 0.0377(11) 0.0421(12) 0.0431(11) 0.0220(10) 0.0123(9) 0.0142(9)
C5 0.0369(11) 0.0320(10) 0.0327(10) 0.0139(8) 0.0073(8) 0.0125(9)
C6 0.0406(11) 0.0426(12) 0.0419(11) 0.0196(10) 0.0134(9) 0.0188(10)
C7 0.0457(12) 0.0391(12) 0.0439(12) 0.0226(10) 0.0144(9) 0.0135(10)
C8 0.0367(11) 0.0340(11) 0.0369(10) 0.0158(9) 0.0109(8) 0.0135(9)
C9 0.0326(10) 0.0314(10) 0.0368(10) 0.0170(8) 0.0144(8) 0.0173(8)
C10 0.0575(13) 0.0257(10) 0.0388(11) 0.0110(8) 0.0180(9) 0.0204(9)
C11 0.0579(13) 0.0342(11) 0.0337(10) 0.0149(9) 0.0206(9) 0.0245(10)
C12 0.0312(10) 0.0302(10) 0.0410(10) 0.0200(8) 0.0180(8) 0.0183(8)
C13 0.0302(10) 0.0243(9) 0.0407(11) 0.0108(8) 0.0116(8) 0.0133(8)
C14 0.0347(10) 0.0316(10) 0.0318(10) 0.0129(8) 0.0114(8) 0.0169(8)
C15 0.0332(10) 0.0291(10) 0.0295(9) 0.0143(8) 0.0112(8) 0.0155(8)
C16 0.0421(12) 0.0314(11) 0.0402(11) 0.0170(9) 0.0133(9) 0.0159(9)
C17 0.0326(10) 0.0339(10) 0.0314(10) 0.0102(8) 0.0084(8) 0.0183(8)
C18 0.0285(10) 0.0281(10) 0.0289(9) 0.0113(8) 0.0089(7) 0.0137(8)
C19 0.0271(9) 0.0331(10) 0.0291(9) 0.0110(8) 0.0087(7) 0.0144(8)
C20 0.0339(10) 0.0380(11) 0.0337(10) 0.0118(8) 0.0109(8) 0.0184(9)
C21 0.0385(12) 0.0531(13) 0.0463(12) 0.0188(10) 0.0183(9) 0.0279(10)
C22 0.0283(10) 0.0556(14) 0.0447(12) 0.0192(10) 0.0164(9) 0.0165(10)
C23 0.0290(10) 0.0392(11) 0.0344(10) 0.0129(9) 0.0094(8) 0.0102(9)
C24 0.0286(10) 0.0332(10) 0.0335(10) 0.0112(8) 0.0111(8) 0.0141(8)
C25 0.0325(11) 0.0445(12) 0.0400(11) 0.0141(9) 0.0112(9) 0.0100(10)
C26 0.0528(14) 0.0488(14) 0.0732(16) 0.0326(12) 0.0117(12) 0.0150(11)
N1 0.0854(15) 0.0488(12) 0.0580(12) 0.0243(10) 0.0259(10) 0.0376(11)
N2 0.0512(10) 0.0290(9) 0.0379(9) 0.0160(7) 0.0179(7) 0.0218(8)
N3 0.0446(10) 0.0375(9) 0.0496(10) 0.0271(8) 0.0319(8) 0.0269(8)
N4 0.0363(9) 0.0279(8) 0.0412(9) 0.0182(7) 0.0161(7) 0.0149(7)
N5 0.0434(10) 0.0303(9) 0.0431(9) 0.0163(7) 0.0156(8) 0.0201(8)
O1 0.0747(11) 0.0471(9) 0.0471(9) 0.0217(7) 0.0305(8) 0.0336(8)
O2 0.0405(8) 0.0387(8) 0.0465(8) 0.0169(6) 0.0188(6) 0.0254(6)
O3 0.0400(10) 0.0623(11) 0.1138(15) 0.0468(10) 0.0378(9) 0.0145(8)
O4 0.0384(8) 0.0445(9) 0.0634(10) 0.0288(7) 0.0175(7) 0.0135(7)

loop_
_atom_type_symbol
_atom_type_description
_atom_type_scat_dispersion_real
_atom_type_scat_dispersion_imag
_atom_type_scat_source
C C 0.0033 0.0016 'International Tables Vol C Tables 4.2.6.8 and 6.1.1.4'
H H 0.0000 0.0000 'International Tables Vol C Tables 4.2.6.8 and 6.1.1.4'
N N 0.0061 0.0033 'International Tables Vol C Tables 4.2.6.8 and 6.1.1.4'
O O 0.0106 0.0060 'International Tables Vol C Tables 4.2.6.8 and 6.1.1.4'

loop_
_geom_angle_atom_site_label_1
_geom_angle_atom_site_label_2
_geom_angle_atom_site_label_3
_geom_angle
_geom_angle_site_symmetry_1
_geom_angle_site_symmetry_3
N1 C1 C2 179.2(2) . .
C3 C2 C7 120.26(18) . .
C3 C2 C1 119.49(19) . .
C7 C2 C1 120.24(18) . .
C4 C3 C2 119.20(19) . .
C4 C3 H3 120.4 . .
C2 C3 H3 120.4 . .
C3 C4 C5 120.70(18) . .
C3 C4 H4 119.6 . .
C5 C4 H4 119.6 . .
C4 C5 C6 119.75(18) . .
C4 C5 C8 120.72(17) . .
C6 C5 C8 119.47(18) . .
C7 C6 C5 119.8(2) . .
C7 C6 H6 120.1 . .
C5 C6 H6 120.1 . .
C6 C7 C2 120.26(18) . .
C6 C7 H7 119.9 . .
C2 C7 H7 119.9 . .
O1 C8 N2 124.39(18) . .
O1 C8 C5 122.05(17) . .
N2 C8 C5 113.57(17) . .
C14 C9 C10 119.14(16) . .
C14 C9 N2 123.54(16) . .
C10 C9 N2 117.20(16) . .
C11 C10 C9 120.57(17) . .
C11 C10 H10 119.7 . .
C9 C10 H10 119.7 . .
C10 C11 C12 120.46(18) . .
C10 C11 H11 119.8 . .
C12 C11 H11 119.8 . .
C11 C12 C13 119.10(16) . .
C11 C12 N3 119.86(17) . .
C13 C12 N3 120.98(16) . .
C14 C13 C12 121.03(17) . .
C14 C13 H13 119.5 . .
C12 C13 H13 119.5 . .
C13 C14 C9 119.66(17) . .
C13 C14 H14 120.2 . .
C9 C14 H14 120.2 . .
N3 C15 N4 114.85(15) . .
N3 C15 C18 125.76(16) . .
N4 C15 C18 119.37(16) . .
N4 C16 N5 128.10(17) . .
N4 C16 H16 115.9 . .
N5 C16 H16 115.9 . .
N5 C17 O2 118.33(16) . .
N5 C17 C18 129.01(17) . .
O2 C17 C18 112.65(16) . .
C17 C18 C15 113.76(16) . .
C17 C18 C19 105.54(15) . .
C15 C18 C19 140.64(16) . .
C24 C19 C20 117.72(16) . .
C24 C19 C18 137.82(16) . .
C20 C19 C18 104.44(15) . .
C21 C20 O2 123.19(17) . .
C21 C20 C19 124.70(18) . .
O2 C20 C19 112.09(16) . .
C20 C21 C22 116.37(18) . .
C20 C21 H21 121.8 . .
C22 C21 H21 121.8 . .
C21 C22 C23 121.60(18) . .
C21 C22 H22 119.2 . .
C23 C22 H22 119.2 . .
C24 C23 C22 120.55(18) . .
C24 C23 C25 122.23(18) . .
C22 C23 C25 117.14(17) . .
C19 C24 C23 119.03(17) . .
C19 C24 H24 120.5 . .
C23 C24 H24 120.5 . .
O3 C25 O4 122.61(19) . .
O3 C25 C23 124.3(2) . .
O4 C25 C23 113.09(16) . .
O4 C26 H26A 109.5 . .
O4 C26 H26B 109.5 . .
H26A C26 H26B 109.5 . .
O4 C26 H26C 109.5 . .
H26A C26 H26C 109.5 . .
H26B C26 H26C 109.5 . .
C8 N2 C9 128.80(16) . .
C8 N2 H2 115.6 . .
C9 N2 H2 115.6 . .
C15 N3 C12 126.32(15) . .
C15 N3 H3A 116.8 . .
C12 N3 H3A 116.8 . .
C16 N4 C15 118.56(16) . .
C17 N5 C16 111.03(16) . .
C17 O2 C20 105.27(14) . .
C25 O4 C26 116.93(16) . .

loop_
_geom_bond_atom_site_label_1
_geom_bond_atom_site_label_2
_geom_bond_distance
_geom_bond_site_symmetry_2
C1 N1 1.148(3) .
C1 C2 1.444(3) .
C2 C3 1.388(3) .
C2 C7 1.393(3) .
C3 C4 1.381(3) .
C3 H3 0.9300 .
C4 C5 1.391(3) .
C4 H4 0.9300 .
C5 C6 1.391(3) .
C5 C8 1.499(3) .
C6 C7 1.375(3) .
C6 H6 0.9300 .
C7 H7 0.9300 .
C8 O1 1.224(2) .
C8 N2 1.359(2) .
C9 C14 1.389(2) .
C9 C10 1.392(3) .
C9 N2 1.403(2) .
C10 C11 1.374(3) .
C10 H10 0.9300 .
C11 C12 1.379(3) .
C11 H11 0.9300 .
C12 C13 1.386(3) .
C12 N3 1.420(2) .
C13 C14 1.380(2) .
C13 H13 0.9300 .
C14 H14 0.9300 .
C15 N3 1.348(2) .
C15 N4 1.358(2) .
C15 C18 1.412(2) .
C16 N4 1.325(2) .
C16 N5 1.336(2) .
C16 H16 0.9300 .
C17 N5 1.328(2) .
C17 O2 1.367(2) .
C17 C18 1.386(2) .
C18 C19 1.467(2) .
C19 C24 1.392(2) .
C19 C20 1.400(2) .
C20 C21 1.376(3) .
C20 O2 1.385(2) .
C21 C22 1.376(3) .
C21 H21 0.9300 .
C22 C23 1.401(3) .
C22 H22 0.9300 .
C23 C24 1.397(3) .
C23 C25 1.483(3) .
C24 H24 0.9300 .
C25 O3 1.204(2) .
C25 O4 1.330(2) .
C26 O4 1.446(2) .
C26 H26A 0.9600 .
C26 H26B 0.9600 .
C26 H26C 0.9600 .
N2 H2 0.8600 .
N3 H3A 0.8600 .

loop_
_geom_torsion_atom_site_label_1
_geom_torsion_atom_site_label_2
_geom_torsion_atom_site_label_3
_geom_torsion_atom_site_label_4
_geom_torsion
_geom_torsion_site_symmetry_1
_geom_torsion_site_symmetry_2
_geom_torsion_site_symmetry_3
_geom_torsion_site_symmetry_4
C7 C2 C3 C4 1.1(3) . . . .
C1 C2 C3 C4 -179.78(18) . . . .
C2 C3 C4 C5 -1.1(3) . . . .
C3 C4 C5 C6 -0.5(3) . . . .
C3 C4 C5 C8 -177.78(18) . . . .
C4 C5 C6 C7 2.1(3) . . . .
C8 C5 C6 C7 179.43(17) . . . .
C5 C6 C7 C2 -2.1(3) . . . .
C3 C2 C7 C6 0.5(3) . . . .
C1 C2 C7 C6 -178.60(18) . . . .
C4 C5 C8 O1 134.5(2) . . . .
C6 C5 C8 O1 -42.9(3) . . . .
C4 C5 C8 N2 -45.6(2) . . . .
C6 C5 C8 N2 137.07(18) . . . .
C14 C9 C10 C11 -0.7(3) . . . .
N2 C9 C10 C11 175.54(18) . . . .
C9 C10 C11 C12 -0.7(3) . . . .
C10 C11 C12 C13 0.7(3) . . . .
C10 C11 C12 N3 -176.31(18) . . . .
C11 C12 C13 C14 0.7(3) . . . .
N3 C12 C13 C14 177.68(15) . . . .
C12 C13 C14 C9 -2.1(3) . . . .
C10 C9 C14 C13 2.0(3) . . . .
N2 C9 C14 C13 -173.91(16) . . . .
N5 C17 C18 C15 0.2(3) . . . .
O2 C17 C18 C15 -178.55(14) . . . .
N5 C17 C18 C19 177.79(17) . . . .
O2 C17 C18 C19 -0.92(19) . . . .
N3 C15 C18 C17 -178.26(17) . . . .
N4 C15 C18 C17 3.2(2) . . . .
N3 C15 C18 C19 5.4(4) . . . .
N4 C15 C18 C19 -173.17(19) . . . .
C17 C18 C19 C24 -178.1(2) . . . .
C15 C18 C19 C24 -1.5(4) . . . .
C17 C18 C19 C20 0.28(18) . . . .
C15 C18 C19 C20 176.9(2) . . . .
C24 C19 C20 C21 1.0(3) . . . .
C18 C19 C20 C21 -177.71(18) . . . .
C24 C19 C20 O2 179.19(15) . . . .
C18 C19 C20 O2 0.43(19) . . . .
O2 C20 C21 C22 -178.88(17) . . . .
C19 C20 C21 C22 -0.9(3) . . . .
C20 C21 C22 C23 -0.5(3) . . . .
C21 C22 C23 C24 1.7(3) . . . .
C21 C22 C23 C25 -175.14(18) . . . .
C20 C19 C24 C23 0.2(2) . . . .
C18 C19 C24 C23 178.46(19) . . . .
C22 C23 C24 C19 -1.6(3) . . . .
C25 C23 C24 C19 175.13(16) . . . .
C24 C23 C25 O3 169.0(2) . . . .
C22 C23 C25 O3 -14.2(3) . . . .
C24 C23 C25 O4 -11.8(3) . . . .
C22 C23 C25 O4 165.05(17) . . . .
O1 C8 N2 C9 -9.0(3) . . . .
C5 C8 N2 C9 171.08(17) . . . .
C14 C9 N2 C8 -17.7(3) . . . .
C10 C9 N2 C8 166.26(19) . . . .
N4 C15 N3 C12 -158.64(17) . . . .
C18 C15 N3 C12 22.8(3) . . . .
C11 C12 N3 C15 -135.5(2) . . . .
C13 C12 N3 C15 47.6(3) . . . .
N5 C16 N4 C15 0.0(3) . . . .
N3 C15 N4 C16 177.95(16) . . . .
C18 C15 N4 C16 -3.4(2) . . . .
O2 C17 N5 C16 175.55(15) . . . .
C18 C17 N5 C16 -3.1(3) . . . .
N4 C16 N5 C17 3.1(3) . . . .
N5 C17 O2 C20 -177.69(16) . . . .
C18 C17 O2 C20 1.18(19) . . . .
C21 C20 O2 C17 177.20(17) . . . .
C19 C20 O2 C17 -0.98(19) . . . .
O3 C25 O4 C26 3.8(3) . . . .
C23 C25 O4 C26 -175.42(17) . . . .
